data_1528031
loop_
_publ_author_name
'Schoenemann, H.'
'Jacobs, H.'
'Schuster, H.U.'

_publ_section_title
;
 Zur Kenntnis des Li2 Zn Si
;
_journal_name_full 'Zeitschrift fuer Anorganische und Allgemeine Chemie'
_journal_page_first 40
_journal_page_last 47
_journal_volume 382
_journal_year 1971
_chemical_formula_sum 'Li2 Si Zn'
_chemical_name_systematic 'Li2 Zn Si'
_space_group_IT_number 164
_symmetry_space_group_name_Hall '-P 3 2"'
_symmetry_space_group_name_H-M 'P -3 m 1'
_cell_angle_alpha 90
_cell_angle_beta 90
_cell_angle_gamma 120
_cell_formula_units_Z 4
_cell_length_a 4.247
_cell_length_b 4.247
_cell_length_c 16.448
_cell_volume 256.926
_citation_journal_id_ASTM ZAACAB
_cod_data_source_file Schoenemann_ZAACAB_1971_1917.cif
_cod_data_source_block Li2Si1Zn1
_cod_original_cell_volume 256.9261
_cod_original_formula_sum 'Li2 Si1 Zn1'
_cod_database_code 1528031

loop_
_symmetry_equiv_pos_as_xyz
x,y,z
-y,x-y,z
-x+y,-x,z
y,x,-z
-x,-x+y,-z
x-y,-y,-z
-x,-y,-z
y,-x+y,-z
x-y,x,-z
-y,-x,z
x,x-y,z
-x+y,y,z

loop_
_atom_site_label
_atom_site_type_symbol
_atom_site_fract_x
_atom_site_fract_y
_atom_site_fract_z
_atom_site_occupancy
_atom_site_U_iso_or_equiv
Li1 Li+1 0.3333 0.6667 0.042 1 0.0
Zn2 Zn+2 0 0 0.385 1 0.0
Li3 Li+1 0.3333 0.6667 0.542 1 0.0
Zn1 Zn+2 0 0 0.135 1 0.0
Si2 Si-4 0.3333 0.6667 0.875 1 0.0
Li4 Li+1 0.3333 0.6667 0.708 1 0.0
Li2 Li+1 0.3333 0.6667 0.208 1 0.0
Si1 Si-4 0.3333 0.6667 0.375 1 0.0
